data_4124229
loop_
_publ_author_name
'Pinkowicz, Dawid'
'Rams, Micha\/l'
'Mi\<sek, Martin'
'Kamenev, Konstantin V.'
'Tomkowiak, Hanna'
'Katrusiak, Andrzej'
'Sieklucka, Barbara'

_publ_section_title
;
 Enforcing Multifunctionality: A Pressure-Induced Spin-Crossover
 Photomagnet.
;
_journal_issue 27
_journal_name_full 'Journal of the American Chemical Society'
_journal_page_first 8795
_journal_page_last 8802
_journal_paper_doi 10.1021/jacs.5b04303
_journal_volume 137
_journal_year 2015
_chemical_formula_moiety 'C32 H32 Fe2 N24 Nb, 4(H2 O)'
_chemical_formula_sum 'C32 H40 Fe2 N24 Nb O4'
_chemical_formula_weight 1029.49
_chemical_name_systematic
; 
 ? 
;
_space_group_IT_number 88
_symmetry_cell_setting tetragonal
_symmetry_space_group_name_Hall '-I 4ad'
_symmetry_space_group_name_H-M 'I 41/a :2'
_atom_sites_solution_hydrogens geom
_atom_sites_solution_primary direct
_atom_sites_solution_secondary difmap
_audit_creation_method SHELXL-97
_cell_angle_alpha 90.00
_cell_angle_beta 90.00
_cell_angle_gamma 90.00
_cell_formula_units_Z 4
_cell_length_a 20.47(2)
_cell_length_b 20.47(2)
_cell_length_c 9.24(2)
_cell_measurement_pressure 2600000
_cell_measurement_temperature 296(2)
_cell_measurement_theta_max 36.89
_cell_measurement_theta_min 4.21
_cell_volume 3872(10)
_computing_cell_refinement 'CrysAlis (Oxford Diffraction, 2002)'
_computing_data_collection 'CrysAlis (Oxford Diffraction, 2002)'
_computing_data_reduction 'CrysAlis (Oxford Diffraction, 2002)'
_computing_molecular_graphics
;
Mercury
;
_computing_publication_material 'SHELXL-97 (Sheldrick, 1997)'
_computing_structure_refinement 'SHELXL-97 (Sheldrick, 1997)'
_computing_structure_solution 'SHELXS-97 (Sheldrick, 1997)'
_diffrn_ambient_temperature 296(2)
_diffrn_measured_fraction_theta_full 0.382
_diffrn_measured_fraction_theta_max 0.382
_diffrn_measurement_device_type 'Kuma KM4CCD \k geometry'
_diffrn_measurement_method
;
HP omega scans - for more details see:
A. Budzianowski, A. Katrusiak in High-Pressure Crystallography
(Eds.: A. Katrusiak, P. F. McMillan),
Dordrecht: Kluwer Acad. Publ., 2004 pp.157-168
;
_diffrn_radiation_monochromator graphite
_diffrn_radiation_source 'fine-focus sealed tube'
_diffrn_radiation_type MoK\a
_diffrn_radiation_wavelength 0.71073
_diffrn_reflns_av_R_equivalents 0.5878
_diffrn_reflns_av_sigmaI/netI 0.5324
_diffrn_reflns_limit_h_max 32
_diffrn_reflns_limit_h_min -32
_diffrn_reflns_limit_k_max 34
_diffrn_reflns_limit_k_min -34
_diffrn_reflns_limit_l_max 5
_diffrn_reflns_limit_l_min -5
_diffrn_reflns_number 17514
_diffrn_reflns_theta_full 36.89
_diffrn_reflns_theta_max 36.89
_diffrn_reflns_theta_min 4.21
_exptl_absorpt_coefficient_mu 1.106
_exptl_absorpt_correction_T_max 0.784
_exptl_absorpt_correction_T_min 0.725
_exptl_absorpt_correction_type numerical
_exptl_absorpt_process_details
;   
Xcalibur CCD System, CrysAlisPro Software System, version 171.37.31;
 Oxford Diffraction Poland, 2014  
;
_exptl_crystal_colour blue
_exptl_crystal_density_diffrn 1.766
_exptl_crystal_density_method 'not measured'
_exptl_crystal_description prism
_exptl_crystal_F_000 2100
_exptl_crystal_size_max 0.41
_exptl_crystal_size_mid 0.25
_exptl_crystal_size_min 0.22
_refine_diff_density_max 0.836
_refine_diff_density_min -0.437
_refine_diff_density_rms 0.119
_refine_ls_extinction_method none
_refine_ls_goodness_of_fit_ref 1.190
_refine_ls_hydrogen_treatment mixed
_refine_ls_matrix_type full
_refine_ls_number_parameters 150
_refine_ls_number_reflns 1870
_refine_ls_number_restraints 109
_refine_ls_restrained_S_all 1.189
_refine_ls_R_factor_all 0.4860
_refine_ls_R_factor_gt 0.1896
_refine_ls_shift/su_max 0.000
_refine_ls_shift/su_mean 0.000
_refine_ls_structure_factor_coef Fsqd
_refine_ls_weighting_details 'calc w=1/[\s^2^(Fo^2^)+(0.0800P)^2^+0.1000P] where P=(Fo^2^+2Fc^2^)/3'
_refine_ls_weighting_scheme calc
_refine_ls_wR_factor_gt 0.2743
_refine_ls_wR_factor_ref 0.3697
_reflns_number_gt 408
_reflns_number_total 1870
_reflns_threshold_expression >2sigma(I)
_cod_data_source_file ja5b04303_si_004.cif
_cod_data_source_block 2.60_GPa
_cod_original_sg_symbol_H-M I41/a
_cod_database_code 4124229

loop_
_symmetry_equiv_pos_as_xyz
'x, y, z'
'-x+1/2, -y, z+1/2'
'-y+3/4, x+1/4, z+1/4'
'y+3/4, -x+3/4, z+3/4'
'x+1/2, y+1/2, z+1/2'
'-x+1, -y+1/2, z+1'
'-y+5/4, x+3/4, z+3/4'
'y+5/4, -x+5/4, z+5/4'
'-x, -y, -z'
'x-1/2, y, -z-1/2'
'y-3/4, -x-1/4, -z-1/4'
'-y-3/4, x-3/4, -z-3/4'
'-x+1/2, -y+1/2, -z+1/2'
'x, y+1/2, -z'
'y-1/4, -x+1/4, -z+1/4'
'-y-1/4, x-1/4, -z-1/4'

loop_
_atom_site_label
_atom_site_type_symbol
_atom_site_fract_x
_atom_site_fract_y
_atom_site_fract_z
_atom_site_U_iso_or_equiv
_atom_site_adp_type
_atom_site_occupancy
_atom_site_symmetry_multiplicity
_atom_site_calc_flag
_atom_site_refinement_flags
Nb Nb 0.5000 0.2500 0.3750 0.083(3) Uani 1 4 d SU
Fe Fe 0.7500 0.2500 0.2500 0.079(3) Uani 1 2 d SU
N1 N 0.6558(7) 0.2677(6) 0.267(3) 0.073(5) Uani 1 1 d U
N2 N 0.5188(8) 0.1589(9) 0.059(4) 0.093(7) Uani 1 1 d U
C1 C 0.6012(9) 0.2665(8) 0.306(4) 0.081(7) Uani 1 1 d U
C2 C 0.5142(9) 0.1873(10) 0.173(5) 0.084(7) Uani 1 1 d U
N12 N 0.7670(8) 0.1378(7) 0.453(4) 0.096(6) Uani 1 1 d U
H12 H 0.7999 0.1576 0.4908 0.115 Uiso 1 1 calc R
N11 N 0.7287(7) 0.1663(7) 0.345(3) 0.075(5) Uani 1 1 d U
C13 C 0.7497(9) 0.0796(8) 0.494(4) 0.077(6) Uani 1 1 d U
H13 H 0.7729 0.0517 0.5546 0.092 Uiso 1 1 calc R
C14 C 0.6897(8) 0.0671(9) 0.429(4) 0.080(7) Uani 1 1 d U
H14 H 0.6630 0.0308 0.4419 0.097 Uiso 1 1 calc R
C15 C 0.6786(8) 0.1205(8) 0.340(4) 0.074(6) Uani 1 1 d U
H15 H 0.6414 0.1253 0.2833 0.089 Uiso 1 1 calc R
N21 N 0.7629(7) 0.2934(8) 0.438(3) 0.094(6) Uani 1 1 d DU
N22 N 0.7162(8) 0.2935(8) 0.542(3) 0.090(6) Uani 1 1 d DU
H22 H 0.6782 0.2769 0.5272 0.108 Uiso 1 1 calc R
C23 C 0.7324(10) 0.3215(10) 0.675(4) 0.096(8) Uani 1 1 d U
H23 H 0.7037 0.3267 0.7521 0.115 Uiso 1 1 calc R
C24 C 0.7955(11) 0.3399(10) 0.675(4) 0.101(8) Uani 1 1 d DU
H24 H 0.8204 0.3580 0.7490 0.121 Uiso 1 1 calc R
C25 C 0.8127(9) 0.3247(9) 0.537(4) 0.081(7) Uani 1 1 d DU
H25 H 0.8547 0.3335 0.5037 0.097 Uiso 1 1 calc R
O1 O 0.3862(6) 0.1921(7) -0.047(3) 0.094(6) Uani 1 1 d DU
H1A H 0.380(8) 0.214(9) -0.142(9) 0.113 Uiso 1 1 d D
H1B H 0.422(8) 0.210(5) 0.01(2) 0.113 Uiso 1 1 d D

loop_
_atom_site_aniso_label
_atom_site_aniso_U_11
_atom_site_aniso_U_22
_atom_site_aniso_U_33
_atom_site_aniso_U_23
_atom_site_aniso_U_13
_atom_site_aniso_U_12
Nb 0.0621(13) 0.0621(13) 0.124(8) 0.000 0.000 0.000
Fe 0.059(2) 0.071(2) 0.108(9) 0.001(3) 0.005(3) 0.0026(15)
N1 0.062(7) 0.076(7) 0.081(12) -0.010(8) 0.004(8) 0.002(5)
N2 0.091(8) 0.094(8) 0.094(13) -0.011(9) 0.003(9) 0.006(7)
C1 0.083(8) 0.073(8) 0.086(13) -0.009(8) -0.005(9) 0.011(7)
C2 0.078(9) 0.090(9) 0.083(13) -0.015(9) -0.005(9) 0.003(7)
N12 0.103(8) 0.085(8) 0.100(13) 0.000(8) 0.002(9) 0.000(7)
N11 0.076(7) 0.073(7) 0.077(12) -0.004(8) -0.021(8) 0.010(6)
C13 0.082(8) 0.069(8) 0.080(13) -0.004(8) 0.005(9) -0.006(6)
C14 0.079(8) 0.082(9) 0.080(13) 0.005(9) -0.006(9) -0.002(7)
C15 0.064(7) 0.082(8) 0.076(13) 0.004(9) -0.015(8) -0.011(6)
N21 0.075(7) 0.106(8) 0.101(13) -0.004(9) 0.000(9) 0.008(7)
N22 0.086(8) 0.094(8) 0.091(13) -0.006(9) 0.001(9) -0.008(7)
C23 0.090(9) 0.103(9) 0.096(13) -0.022(9) 0.002(9) 0.006(8)
C24 0.096(10) 0.106(10) 0.101(14) -0.020(9) -0.004(9) -0.009(8)
C25 0.061(8) 0.093(9) 0.088(13) -0.006(9) 0.007(9) -0.009(7)
O1 0.091(7) 0.095(7) 0.096(12) -0.020(8) 0.014(7) -0.015(6)

loop_
_atom_type_symbol
_atom_type_description
_atom_type_scat_dispersion_real
_atom_type_scat_dispersion_imag
_atom_type_scat_source
C C 0.0033 0.0016 'International Tables Vol C Tables 4.2.6.8 and 6.1.1.4'
H H 0.0000 0.0000 'International Tables Vol C Tables 4.2.6.8 and 6.1.1.4'
N N 0.0061 0.0033 'International Tables Vol C Tables 4.2.6.8 and 6.1.1.4'
O O 0.0106 0.0060 'International Tables Vol C Tables 4.2.6.8 and 6.1.1.4'
Fe Fe 0.3463 0.8444 'International Tables Vol C Tables 4.2.6.8 and 6.1.1.4'
Nb Nb -2.0727 0.6215 'International Tables Vol C Tables 4.2.6.8 and 6.1.1.4'

loop_
_geom_angle_atom_site_label_1
_geom_angle_atom_site_label_2
_geom_angle_atom_site_label_3
_geom_angle
_geom_angle_site_symmetry_1
_geom_angle_site_symmetry_3
C1 Nb C1 94.8(5) 6_554 11_666
C1 Nb C1 146.4(18) 6_554 .
C1 Nb C1 94.8(5) 11_666 .
C1 Nb C1 94.8(5) 6_554 16_656
C1 Nb C1 146.4(18) 11_666 16_656
C1 Nb C1 94.8(5) . 16_656
C1 Nb C2 78.3(9) 6_554 .
C1 Nb C2 71.7(12) 11_666 .
C1 Nb C2 74.3(9) . .
C1 Nb C2 142.0(13) 16_656 .
C1 Nb C2 142.0(13) 6_554 16_656
C1 Nb C2 78.3(9) 11_666 16_656
C1 Nb C2 71.7(12) . 16_656
C1 Nb C2 74.3(9) 16_656 16_656
C2 Nb C2 131.9(10) . 16_656
C1 Nb C2 71.7(12) 6_554 11_666
C1 Nb C2 74.3(9) 11_666 11_666
C1 Nb C2 142.0(13) . 11_666
C1 Nb C2 78.3(9) 16_656 11_666
C2 Nb C2 131.9(10) . 11_666
C2 Nb C2 70.5(16) 16_656 11_666
C1 Nb C2 74.3(9) 6_554 6_554
C1 Nb C2 142.0(13) 11_666 6_554
C1 Nb C2 78.3(9) . 6_554
C1 Nb C2 71.7(12) 16_656 6_554
C2 Nb C2 70.5(16) . 6_554
C2 Nb C2 131.9(10) 16_656 6_554
C2 Nb C2 131.9(10) 11_666 6_554
N21 Fe N21 180.0(9) 13_655 .
N21 Fe N1 91.1(8) 13_655 .
N21 Fe N1 88.9(8) . .
N21 Fe N1 88.9(8) 13_655 13_655
N21 Fe N1 91.1(8) . 13_655
N1 Fe N1 180.000(1) . 13_655
N21 Fe N11 88.2(9) 13_655 .
N21 Fe N11 91.8(9) . .
N1 Fe N11 84.8(6) . .
N1 Fe N11 95.2(6) 13_655 .
N21 Fe N11 91.8(9) 13_655 13_655
N21 Fe N11 88.2(9) . 13_655
N1 Fe N11 95.2(6) . 13_655
N1 Fe N11 84.8(6) 13_655 13_655
N11 Fe N11 180.0(4) . 13_655
C1 N1 Fe 162(2) . .
N1 C1 Nb 172.3(14) . .
N2 C2 Nb 174(3) . .
C13 N12 N11 115.9(18) . .
C15 N11 N12 98.9(19) . .
C15 N11 Fe 137.3(17) . .
N12 N11 Fe 123.8(12) . .
N12 C13 C14 106.5(19) . .
C15 C14 C13 104.8(16) . .
N11 C15 C14 113(2) . .
N22 N21 C25 92.5(18) . .
N22 N21 Fe 122.2(14) . .
C25 N21 Fe 144.7(15) . .
C23 N22 N21 117(2) . .
N22 C23 C24 110(3) . .
C23 C24 C25 101(2) . .
C24 C25 N21 119.3(19) . .

loop_
_geom_bond_atom_site_label_1
_geom_bond_atom_site_label_2
_geom_bond_distance
_geom_bond_site_symmetry_2
Nb C1 2.19(2) 6_554
Nb C1 2.19(2) 11_666
Nb C1 2.19(2) .
Nb C1 2.19(2) 16_656
Nb C2 2.28(4) .
Nb C2 2.28(4) 16_656
Nb C2 2.28(4) 11_666
Nb C2 2.28(4) 6_554
Fe N21 1.97(2) 13_655
Fe N21 1.97(2) .
Fe N1 1.968(13) .
Fe N1 1.968(13) 13_655
Fe N11 1.973(19) .
Fe N11 1.973(19) 13_655
N1 C1 1.18(2) .
N2 C2 1.21(5) .
N12 C13 1.30(2) .
N12 N11 1.40(3) .
N11 C15 1.39(2) .
C13 C14 1.39(3) .
C14 C15 1.39(3) .
N21 N22 1.359(10) .
N21 C25 1.51(3) .
N22 C23 1.39(4) .
C23 C24 1.35(2) .
C24 C25 1.360(11) .
